data_4114939
loop_
_publ_author_name
'Yoshiaki Nishibayashi'
'Youichi Inada'
'Masanobu Hidai'
'Sakae Uemura'

_publ_section_title
;
 Ruthenium-Catalyzed Cycloaddition of Propargylic Alcohols with Phenol
 Derivatives via Allenylidene Intermediates: Catalytic Use of the
 Allenylidene Ligand as the C3 Unit
;
_journal_name_full 'Journal of the American Chemical Society'
_journal_page_first 7900
_journal_page_last 7901
_journal_paper_doi 10.1021/ja026168x
_journal_volume 124
_journal_year 2002
_chemical_formula_moiety 'C19 H13 F O '
_chemical_formula_sum 'C19 H13 F O'
_chemical_formula_weight 276.31
_space_group_IT_number 61
_symmetry_cell_setting orthorhombic
_symmetry_Int_Tables_number 61
_symmetry_space_group_name_Hall '-P 2ac 2ab'
_symmetry_space_group_name_H-M 'P b c a'
_cell_angle_alpha 89.99(2)
_cell_angle_beta 89.95(2)
_cell_angle_gamma 90.01(2)
_cell_formula_units_Z 7
_cell_length_a 25.566(8)
_cell_length_b 11.361(3)
_cell_length_c 9.734(2)
_cell_measurement_temperature 298.1
_cell_measurement_theta_min 90.0
_cell_volume 2827.3(13)
_computing_cell_refinement WinAFC
_computing_data_collection WinAFC
_computing_data_reduction CrystalStructure
_computing_publication_material 'CrystalStructure Ver. 2.00'
_computing_structure_refinement CRYSTALS
_computing_structure_solution SIR88
_diffrn_measured_fraction_theta_full 1.0000
_diffrn_measured_fraction_theta_max 1.0000
_diffrn_measurement_device_type 'Rigaku AFC7R'
_diffrn_measurement_method \w
_diffrn_radiation_type 'Mo K\a'
_diffrn_radiation_wavelength 0.7107
_diffrn_reflns_av_R_equivalents 0.027
_diffrn_reflns_limit_h_max 33
_diffrn_reflns_limit_h_min 0
_diffrn_reflns_limit_k_max 14
_diffrn_reflns_limit_k_min -8
_diffrn_reflns_limit_l_max 12
_diffrn_reflns_limit_l_min -3
_diffrn_reflns_number 4717
_diffrn_reflns_theta_full 25.00
_diffrn_reflns_theta_max 27.50
_diffrn_standards_decay_% 0.11
_diffrn_standards_interval_count 150
_diffrn_standards_number 3
_exptl_absorpt_coefficient_mu 0.077
_exptl_absorpt_correction_type none
_exptl_crystal_colour colorless
_exptl_crystal_density_diffrn 1.136
_exptl_crystal_description prismatic
_exptl_crystal_size_max 0.20
_exptl_crystal_size_mid 0.20
_exptl_crystal_size_min 0.20
_refine_diff_density_max 0.13
_refine_diff_density_min -0.16
_refine_ls_extinction_coef 356.0(1)
_refine_ls_extinction_method 'Larson (1970) Crystallographic Computing eq. 22'
_refine_ls_goodness_of_fit_ref 2.336
_refine_ls_hydrogen_treatment refall
_refine_ls_number_parameters 204
_refine_ls_number_reflns 1356
_refine_ls_R_factor_gt 0.0430
_refine_ls_shift/su_max 0.1610
_refine_ls_structure_factor_coef F
_refine_ls_weighting_details 'w = 1/\s^2^(Fo)'
_refine_ls_weighting_scheme sigma
_refine_ls_wR_factor_ref 0.0310
_reflns_number_gt 1356
_reflns_number_total 0
_reflns_threshold_expression F^2^>2.0\s(F^2^)
_cod_data_source_file ja026168x_s2.cif
_cod_data_source_block '_Inada_sample'
_cod_original_cell_volume 2827.1(1)
_cod_original_formula_sum 'C19 H13 F O '
_cod_database_code 4114939

loop_
_symmetry_equiv_pos_as_xyz
x,y,z
-x,-y,-z
-x+1/2,y+1/2,z
x+1/2,-y+1/2,-z
x,-y+1/2,z+1/2
-x,y+1/2,-z+1/2
-x+1/2,-y,z+1/2
x+1/2,y,-z+1/2

loop_
_atom_site_label
_atom_site_type_symbol
_atom_site_fract_x
_atom_site_fract_y
_atom_site_fract_z
_atom_site_U_iso_or_equiv
_atom_site_adp_type
_atom_site_occupancy
_atom_site_symmetry_multiplicity
_atom_site_calc_flag
F1 F 0.59858(7) 0.7217(2) 0.3912(2) 0.0847(7) Uani 1.00 1 d
O1 O 0.55745(9) 0.0751(2) 0.5091(2) 0.0728(9) Uani 1.00 1 d
C1 C 0.5216(1) 0.1495(3) 0.5716(4) 0.073(1) Uani 1.00 1 d
C2 C 0.5335(1) 0.2423(3) 0.6445(4) 0.066(1) Uani 1.00 1 d
C3 C 0.5889(1) 0.2845(3) 0.6638(3) 0.047(1) Uani 1.00 1 d
C4 C 0.6263(1) 0.1892(3) 0.6174(3) 0.044(1) Uani 1.00 1 d
C5 C 0.6097(1) 0.0938(3) 0.5451(3) 0.054(1) Uani 1.00 1 d
C6 C 0.6433(1) 0.0032(3) 0.4985(3) 0.062(1) Uani 1.00 1 d
C7 C 0.6951(1) 0.0092(3) 0.5306(3) 0.060(1) Uani 1.00 1 d
C8 C 0.7152(1) 0.1038(3) 0.6070(3) 0.050(1) Uani 1.00 1 d
C9 C 0.7692(1) 0.1111(3) 0.6421(4) 0.067(1) Uani 1.00 1 d
C10 C 0.7877(1) 0.2016(3) 0.7190(4) 0.071(1) Uani 1.00 1 d
C11 C 0.7539(1) 0.2914(3) 0.7636(3) 0.063(1) Uani 1.00 1 d
C12 C 0.7020(1) 0.2887(3) 0.7303(3) 0.051(1) Uani 1.00 1 d
C13 C 0.6810(1) 0.1949(3) 0.6518(3) 0.043(1) Uani 1.00 1 d
C14 C 0.5947(1) 0.4026(3) 0.5917(3) 0.043(1) Uani 1.00 1 d
C15 C 0.5724(1) 0.5012(3) 0.6481(3) 0.061(1) Uani 1.00 1 d
C16 C 0.5740(1) 0.6091(3) 0.5828(4) 0.066(1) Uani 1.00 1 d
C17 C 0.5977(1) 0.6149(3) 0.4574(4) 0.056(1) Uani 1.00 1 d
C18 C 0.6207(1) 0.5208(3) 0.3977(3) 0.056(1) Uani 1.00 1 d
C19 C 0.6194(1) 0.4141(3) 0.4652(3) 0.050(1) Uani 1.00 1 d
H1 H 0.4813(1) 0.1227(3) 0.5455(4) 0.088(2) Uiso 1.00 1 c
H2 H 0.5011(1) 0.2983(3) 0.6800(4) 0.080(2) Uiso 1.00 1 c
H3 H 0.5919(1) 0.3009(3) 0.7745(3) 0.057(1) Uiso 1.00 1 c
H4 H 0.6282(1) -0.0727(3) 0.4583(3) 0.074(2) Uiso 1.00 1 c
H5 H 0.7203(1) -0.0626(3) 0.5022(3) 0.072(1) Uiso 1.00 1 c
H6 H 0.7911(1) 0.0355(3) 0.6282(4) 0.080(2) Uiso 1.00 1 c
H7 H 0.8272(1) 0.2189(3) 0.7332(4) 0.085(2) Uiso 1.00 1 c
H8 H 0.7707(1) 0.3701(3) 0.8197(3) 0.076(2) Uiso 1.00 1 c
H9 H 0.6739(1) 0.3567(3) 0.7622(3) 0.062(1) Uiso 1.00 1 c
H10 H 0.5537(1) 0.4964(3) 0.7424(3) 0.074(2) Uiso 1.00 1 c
H11 H 0.5540(1) 0.6847(3) 0.6196(4) 0.080(2) Uiso 1.00 1 c
H12 H 0.6418(1) 0.5308(3) 0.3038(3) 0.067(1) Uiso 1.00 1 c
H13 H 0.6353(1) 0.3358(3) 0.4160(3) 0.060(1) Uiso 1.00 1 c

loop_
_atom_site_aniso_label
_atom_site_aniso_U_11
_atom_site_aniso_U_22
_atom_site_aniso_U_33
_atom_site_aniso_U_12
_atom_site_aniso_U_13
_atom_site_aniso_U_23
F1 0.088(1) 0.058(1) 0.108(2) 0.004(1) 0.018(1) 0.022(1)
O1 0.064(2) 0.078(2) 0.077(2) -0.019(2) -0.009(1) -0.010(2)
C1 0.049(2) 0.081(3) 0.091(3) -0.010(2) 0.005(2) 0.013(2)
C2 0.048(2) 0.065(2) 0.086(3) -0.002(2) 0.013(2) 0.008(2)
C3 0.047(2) 0.052(2) 0.043(2) 0.003(2) 0.007(2) -0.000(2)
C4 0.050(2) 0.043(2) 0.040(2) -0.002(2) 0.004(2) 0.001(2)
C5 0.059(2) 0.054(2) 0.049(2) -0.008(2) -0.001(2) 0.003(2)
C6 0.084(3) 0.043(2) 0.058(2) -0.006(2) 0.001(2) -0.006(2)
C7 0.075(3) 0.049(2) 0.056(2) 0.013(2) 0.007(2) -0.001(2)
C8 0.058(2) 0.050(2) 0.042(2) 0.004(2) 0.006(2) 0.005(2)
C9 0.059(3) 0.071(3) 0.070(3) 0.016(2) 0.005(2) 0.014(2)
C10 0.052(2) 0.089(3) 0.072(3) -0.003(2) -0.003(2) 0.008(3)
C11 0.059(2) 0.070(3) 0.060(2) -0.011(2) -0.002(2) -0.001(2)
C12 0.048(2) 0.058(2) 0.047(2) -0.001(2) 0.002(2) -0.005(2)
C13 0.048(2) 0.045(2) 0.037(2) -0.001(2) 0.004(2) 0.004(2)
C14 0.039(2) 0.049(2) 0.040(2) -0.001(2) -0.001(2) -0.005(2)
C15 0.067(2) 0.064(2) 0.054(2) 0.011(2) 0.017(2) -0.002(2)
C16 0.072(2) 0.053(2) 0.074(3) 0.017(2) 0.015(2) -0.000(2)
C17 0.058(2) 0.042(2) 0.068(2) -0.004(2) 0.001(2) 0.012(2)
C18 0.061(2) 0.054(2) 0.053(2) -0.007(2) 0.012(2) -0.000(2)
C19 0.054(2) 0.045(2) 0.050(2) -0.004(2) 0.007(2) -0.005(2)

loop_
_atom_type_symbol
_atom_type_description
_atom_type_scat_dispersion_real
_atom_type_scat_dispersion_imag
_atom_type_scat_source
C C 0.006 0.003
;
International Tables for Crystallography
(1992, Vol. C, Tables 4.2.6.8 and 6.1.1.4)
;
H H 0.000 0.000
;
International Tables for Crystallography
(1992, Vol. C, Table 6.1.1.4)
;
F F 0.026 0.016
;
International Tables for Crystallography
(1992, Vol. C, Tables 4.2.6.8 and 6.1.1.4)
;
O O 0.017 0.010
;
International Tables for Crystallography
(1992, Vol. C, Tables 4.2.6.8 and 6.1.1.4)
;

loop_
_geom_angle_atom_site_label_1
_geom_angle_atom_site_label_2
_geom_angle_atom_site_label_3
_geom_angle
_geom_angle_publ_flag
C1 O1 C5 115.5(3) yes
O1 C1 C2 125.1(3) yes
O1 C1 H1 110.39(18) no
C2 C1 H1 124.4(2) no
C1 C2 C3 123.0(3) yes
C1 C2 H2 117.4(2) no
C3 C2 H2 118.95(18) no
C2 C3 C4 109.2(3) yes
C2 C3 C14 108.4(3) yes
C4 C3 C14 115.5(2) yes
C2 C3 H3 104.11(19) no
C4 C3 H3 111.70(16) no
C14 C3 H3 107.29(16) no
C3 C4 C5 121.8(3) yes
C3 C4 C13 120.8(3) yes
C5 C4 C13 117.4(3) yes
O1 C5 C4 123.3(3) yes
O1 C5 C6 113.0(3) yes
C4 C5 C6 123.7(3) yes
C5 C6 C7 118.7(3) yes
C5 C6 H4 120.3(2) no
C7 C6 H4 119.9(2) no
C6 C7 C8 121.0(3) yes
C6 C7 H5 119.1(2) no
C8 C7 H5 119.8(2) no
C7 C8 C9 121.7(3) yes
C7 C8 C13 119.6(3) yes
C9 C8 C13 118.7(3) yes
C8 C9 C10 120.9(3) yes
C8 C9 H6 116.4(2) no
C10 C9 H6 120.9(2) no
C9 C10 C11 120.5(3) yes
C9 C10 H7 123.8(2) no
C11 C10 H7 114.8(2) no
C10 C11 C12 120.5(3) yes
C10 C11 H8 119.2(2) no
C12 C11 H8 120.1(2) no
C11 C12 C13 120.8(3) yes
C11 C12 H9 123.5(2) no
C13 C12 H9 115.70(17) no
C4 C13 C8 119.5(3) yes
C4 C13 C12 121.8(3) yes
C8 C13 C12 118.7(3) yes
C3 C14 C15 119.7(3) yes
C3 C14 C19 122.4(3) yes
C15 C14 C19 117.8(3) yes
C14 C15 C16 121.9(3) yes
C14 C15 H10 120.2(2) no
C16 C15 H10 118.0(2) no
C15 C16 C17 117.9(3) yes
C15 C16 H11 123.2(2) no
C17 C16 H11 118.4(2) no
F1 C17 C16 118.1(3) yes
F1 C17 C18 119.3(3) yes
C16 C17 C18 122.6(3) yes
C17 C18 C19 118.7(3) yes
C17 C18 H12 120.2(2) no
C19 C18 H12 121.0(2) no
C14 C19 C18 121.1(3) yes
C14 C19 H13 118.80(19) no
C18 C19 H13 120.0(2) no

loop_
_geom_bond_atom_site_label_1
_geom_bond_atom_site_label_2
_geom_bond_distance
_geom_bond_publ_flag
F1 C17 1.373(3) yes
O1 C1 1.387(4) yes
O1 C5 1.397(4) yes
C1 C2 1.308(4) yes
C1 H1 1.1026(3) no
C2 C3 1.506(4) yes
C2 H2 1.1007(3) no
C3 C4 1.515(4) yes
C3 C14 1.521(4) yes
C3 H3 1.0960(3) no
C4 C5 1.361(4) yes
C4 C13 1.440(4) yes
C5 C6 1.415(4) yes
C6 C7 1.361(4) yes
C6 H4 1.0236(3) no
C7 C8 1.405(4) yes
C7 H5 1.0756(3) no
C8 C9 1.426(4) yes
C8 C13 1.422(4) yes
C9 C10 1.357(4) yes
C9 H6 1.0337(3) no
C10 C11 1.406(4) yes
C10 H7 1.0382(3) no
C11 C12 1.367(4) yes
C11 H8 1.1325(3) no
C12 C13 1.417(4) yes
C12 H9 1.0992(3) no
C14 C15 1.372(4) yes
C14 C19 1.389(4) yes
C15 C16 1.381(4) yes
C15 H10 1.0351(2) no
C16 C17 1.364(4) yes
C16 H11 1.0624(3) no
C17 C18 1.353(4) yes
C18 C19 1.379(4) yes
C18 H12 1.0665(3) no
C19 H13 1.0895(3) no

loop_
_geom_contact_atom_site_label_1
_geom_contact_atom_site_label_2
_geom_contact_site_symmetry_2
_geom_contact_distance
_geom_contact_publ_flag
F1 C1 2_666 3.422(4) yes
F1 C2 2_666 3.420(4) yes
F1 C6 1_565 3.554(4) yes
F1 C10 7_664 3.466(4) yes
F1 C16 . 2.347(4) yes
F1 C17 . 1.373(3) yes
F1 C18 . 2.353(4) yes
F1 H1 2_666 2.771(4) no
F1 H2 2_666 2.651(4) no
F1 H4 1_565 2.541(4) no
F1 H7 7_664 2.533(4) no
F1 H8 7_664 3.568(4) no
F1 H11 . 2.533(4) no
F1 H11 5_564 3.070(4) no
F1 H12 . 2.578(4) no
O1 O1 2_656 3.401(5) yes
O1 C1 . 1.387(4) yes
O1 C1 2_656 3.348(4) yes
O1 C2 . 2.391(4) yes
O1 C3 . 2.928(4) yes
O1 C4 . 2.428(4) yes
O1 C5 . 1.397(4) yes
O1 C6 . 2.345(5) yes
O1 H1 . 2.050(4) no
O1 H1 2_656 2.513(4) no
O1 H2 . 3.357(4) no
O1 H3 5_554 2.823(4) no
O1 H4 . 2.517(4) no
O1 H10 5_554 2.722(4) no
C1 C2 . 1.308(4) yes
C1 C3 . 2.474(4) yes
C1 C4 . 2.752(5) yes
C1 C5 . 2.354(5) yes
C1 C6 . 3.599(5) yes
C1 C14 . 3.435(4) yes
C1 H1 . 1.1026(3) no
C1 H1 2_656 3.297(8) no
C1 H2 . 2.061(5) no
C1 H3 . 3.178(5) no
C1 H3 5_554 3.449(5) no
C1 H10 6_646 3.163(5) no
C1 H11 2_666 3.279(5) no
C1 H11 6_646 3.594(5) no
C2 C3 . 1.506(4) yes
C2 C4 . 2.462(4) yes
C2 C5 . 2.752(5) yes
C2 C14 . 2.454(4) yes
C2 C15 . 3.105(5) yes
C2 C19 . 3.415(4) yes
C2 H1 . 2.134(4) no
C2 H2 . 1.1007(3) no
C2 H3 . 2.067(4) no
C2 H10 . 3.084(5) no
C2 H11 2_666 3.509(5) no
C2 H11 6_646 3.270(5) no
C2 H13 . 3.582(4) no
C3 C4 . 1.515(4) yes
C3 C5 . 2.513(5) yes
C3 C12 . 2.964(4) yes
C3 C13 . 2.570(4) yes
C3 C14 . 1.521(4) yes
C3 C15 . 2.502(4) yes
C3 C19 . 2.552(4) yes
C3 H1 . 3.503(4) no
C3 H2 . 2.255(4) no
C3 H3 . 1.0960(3) no
C3 H9 . 2.513(4) no
C3 H10 . 2.681(4) no
C3 H13 . 2.750(4) no
C3 H13 5_555 3.051(4) no
C4 C5 . 1.361(4) yes
C4 C6 . 2.448(4) yes
C4 C7 . 2.826(4) yes
C4 C8 . 2.473(4) yes
C4 C12 . 2.496(4) yes
C4 C13 . 1.440(4) yes
C4 C14 . 2.568(4) yes
C4 C19 . 2.959(4) yes
C4 C19 5_555 3.587(4) yes
C4 H2 . 3.486(4) no
C4 H3 . 2.173(4) no
C4 H3 5_554 3.454(4) no
C4 H4 . 3.354(4) no
C4 H9 . 2.662(4) no
C4 H12 5_555 3.114(4) no
C4 H13 . 2.582(4) no
C4 H13 5_555 2.930(4) no
C5 C6 . 1.415(4) yes
C5 C7 . 2.389(5) yes
C5 C8 . 2.767(5) yes
C5 C13 . 2.393(4) yes
C5 C14 . 3.558(5) yes
C5 H1 . 3.298(5) no
C5 H1 2_656 3.499(5) no
C5 H3 . 3.276(5) no
C5 H3 5_554 2.929(4) no
C5 H4 . 2.124(4) no
C5 H5 . 3.365(5) no
C5 H9 5_554 3.253(4) no
C5 H10 5_554 3.433(5) no
C5 H12 5_555 3.004(4) no
C5 H13 . 3.093(4) no
C6 C7 . 1.361(4) yes
C6 C8 . 2.408(5) yes
C6 C13 . 2.810(5) yes
C6 H1 2_656 3.520(5) no
C6 H3 5_554 3.383(4) no
C6 H4 . 1.0236(3) no
C6 H5 . 2.105(4) no
C6 H9 5_554 2.904(4) no
C6 H10 5_554 3.387(5) no
C6 H12 5_555 2.997(4) no
C7 C8 . 1.405(4) yes
C7 C9 . 2.473(5) yes
C7 C13 . 2.444(4) yes
C7 H4 . 2.070(4) no
C7 H5 . 1.0756(3) no
C7 H6 . 2.650(5) no
C7 H8 3_645 3.343(4) no
C7 H8 5_554 3.136(5) no
C7 H9 5_554 3.074(4) no
C7 H12 5_555 3.021(5) no
C8 C9 . 1.426(4) yes
C8 C10 . 2.421(5) yes
C8 C11 . 2.801(5) yes
C8 C12 . 2.443(4) yes
C8 C13 . 1.422(4) yes
C8 H4 . 3.327(5) no
C8 H5 . 2.152(4) no
C8 H6 . 2.101(4) no
C8 H7 . 3.379(5) no
C8 H8 3_645 3.386(4) no
C8 H8 5_554 3.150(4) no
C8 H9 . 3.413(4) no
C8 H9 5_554 3.549(4) no
C8 H12 5_555 3.086(5) no
C9 C10 . 1.357(4) yes
C9 C11 . 2.398(5) yes
C9 C12 . 2.787(5) yes
C9 C13 . 2.450(4) yes
C9 H5 . 2.705(5) no
C9 H5 7_655 3.558(5) no
C9 H6 . 1.0337(3) no
C9 H7 . 2.118(4) no
C9 H8 . 3.413(5) no
C9 H8 3_645 3.394(5) no
C9 H8 5_554 3.146(4) no
C9 H9 3_645 3.440(5) no
C10 C11 . 1.406(4) yes
C10 C12 . 2.407(4) yes
C10 C13 . 2.806(5) yes
C10 H4 7_655 3.493(5) no
C10 H5 3_655 3.417(5) no
C10 H5 7_655 3.183(5) no
C10 H6 . 2.086(4) no
C10 H7 . 1.0382(3) no
C10 H8 . 2.194(4) no
C10 H9 . 3.427(5) no
C11 C12 . 1.367(4) yes
C11 C13 . 2.421(4) yes
C11 H5 3_655 3.107(4) no
C11 H5 7_655 3.549(5) no
C11 H6 . 3.331(5) no
C11 H6 3_655 3.279(5) no
C11 H7 . 2.068(4) no
C11 H8 . 1.1325(3) no
C11 H9 . 2.176(4) no
C11 H12 7_665 3.368(4) no
C12 C13 . 1.417(4) yes
C12 C14 . 3.320(4) yes
C12 H3 . 2.850(4) no
C12 H5 3_655 3.424(4) no
C12 H6 3_655 2.980(5) no
C12 H7 . 3.298(5) no
C12 H8 . 2.169(4) no
C12 H9 . 1.0992(3) no
C12 H13 . 3.544(4) no
C12 H13 5_555 2.857(4) no
C13 C14 . 3.283(4) yes
C13 C19 . 3.462(4) yes
C13 H3 . 2.840(4) no
C13 H5 . 3.418(4) no
C13 H6 . 3.355(4) no
C13 H8 . 3.449(4) no
C13 H9 . 2.137(4) no
C13 H12 5_555 3.125(4) no
C13 H13 . 3.033(4) no
C13 H13 5_555 2.846(4) no
C14 C15 . 1.372(4) yes
C14 C16 . 2.407(4) yes
C14 C17 . 2.745(4) yes
C14 C18 . 2.410(4) yes
C14 C19 . 1.389(4) yes
C14 H2 . 2.804(4) no
C14 H3 . 2.123(4) no
C14 H6 3_655 3.306(4) no
C14 H9 . 2.669(4) no
C14 H10 . 2.094(4) no
C14 H11 . 3.381(4) no
C14 H12 . 3.379(4) no
C14 H13 . 2.139(4) no
C15 C16 . 1.381(4) yes
C15 C17 . 2.352(5) yes
C15 C18 . 2.741(5) yes
C15 C19 . 2.365(4) yes
C15 H1 6_656 3.560(5) no
C15 H2 . 2.955(5) no
C15 H3 . 2.635(5) no
C15 H4 5_555 3.438(5) no
C15 H6 3_655 3.517(5) no
C15 H9 . 3.266(4) no
C15 H10 . 1.0351(2) no
C15 H11 . 2.155(4) no
C15 H13 . 3.350(4) no
C16 C17 . 1.364(4) yes
C16 C18 . 2.383(5) yes
C16 C19 . 2.750(5) yes
C16 H1 2_666 3.584(5) no
C16 H2 2_666 3.368(5) no
C16 H6 3_655 3.576(5) no
C16 H7 3_655 3.176(5) no
C16 H10 . 2.078(4) no
C16 H11 . 1.0624(3) no
C16 H12 . 3.341(5) no
C17 C18 . 1.353(4) yes
C17 C19 . 2.349(5) yes
C17 H2 2_666 3.023(5) no
C17 H6 3_655 3.417(5) no
C17 H7 3_655 3.508(5) no
C17 H7 7_664 3.465(5) no
C17 H10 . 3.281(5) no
C17 H11 . 2.090(4) no
C17 H12 . 2.102(4) no
C17 H13 . 3.339(5) no
C18 C19 . 1.379(4) yes
C18 H6 3_655 3.186(5) no
C18 H8 7_664 3.132(4) no
C18 H11 . 3.323(5) no
C18 H12 . 1.0665(3) no
C18 H13 . 2.142(4) no
C19 H3 . 3.348(4) no
C19 H3 5_554 3.147(4) no
C19 H6 3_655 3.108(4) no
C19 H9 . 3.276(4) no
C19 H10 . 3.311(4) no
C19 H12 . 2.133(4) no
C19 H13 . 1.0895(3) no
H1 H1 2_656 3.078(8) no
H1 H2 . 2.439(4) no
H1 H4 2_656 2.857(5) no
H1 H10 6_646 2.668(5) no
H1 H11 2_666 2.861(5) no
H1 H11 6_646 3.454(5) no
H2 H3 . 2.497(4) no
H2 H10 . 2.692(5) no
H2 H11 2_666 3.246(5) no
H2 H11 6_646 2.728(5) no
H3 H9 . 2.193(4) no
H3 H10 . 2.446(4) no
H3 H13 5_555 2.354(4) no
H4 H5 . 2.396(4) no
H4 H7 7_654 2.976(5) no
H4 H9 5_554 3.321(5) no
H4 H10 5_554 2.966(5) no
H4 H12 5_555 3.415(5) no
H5 H6 . 2.455(5) no
H5 H7 3_645 3.562(5) no
H5 H7 7_654 3.389(5) no
H5 H8 3_645 3.192(4) no
H5 H8 5_554 3.097(5) no
H5 H9 5_554 3.514(5) no
H5 H12 5_555 3.573(5) no
H6 H7 . 2.498(4) no
H6 H8 3_645 3.082(4) no
H6 H8 5_554 3.232(4) no
H6 H9 3_645 2.575(4) no
H6 H12 3_645 3.592(5) no
H6 H13 3_645 3.598(5) no
H7 H8 . 2.396(4) no
H7 H11 3_645 3.256(5) no
H7 H12 7_665 3.031(5) no
H8 H9 . 2.544(4) no
H8 H12 7_665 2.507(4) no
H9 H10 . 3.463(4) no
H9 H13 . 3.519(4) no
H9 H13 5_555 2.827(4) no
H10 H11 . 2.450(4) no
H12 H13 . 2.475(4) no

loop_
_geom_torsion_atom_site_label_1
_geom_torsion_atom_site_label_2
_geom_torsion_atom_site_label_3
_geom_torsion_atom_site_label_4
_geom_torsion
_geom_torsion_publ_flag
C5 O1 C1 C2 9.4(7) yes
C1 O1 C5 C4 -10.7(7) yes
C1 O1 C5 C6 169.3(4) yes
O1 C1 C2 C3 3.4(6) yes
C1 C2 C3 C4 -13.5(7) yes
C1 C2 C3 C14 113.1(5) yes
C2 C3 C4 C5 12.0(6) yes
C2 C3 C4 C13 -166.3(4) yes
C14 C3 C4 C5 -110.4(5) yes
C14 C3 C4 C13 71.3(5) yes
C2 C3 C14 C15 73.4(5) yes
C2 C3 C14 C19 -102.7(5) yes
C4 C3 C14 C15 -163.8(4) yes
C4 C3 C14 C19 20.2(6) yes
C3 C4 C5 O1 -0.6(6) yes
C3 C4 C5 C6 179.4(4) yes
C13 C4 C5 O1 177.7(4) yes
C13 C4 C5 C6 -2.3(6) yes
C3 C4 C13 C8 179.8(4) yes
C3 C4 C13 C12 0.3(6) yes
C5 C4 C13 C8 1.4(6) yes
C5 C4 C13 C12 -178.0(4) yes
O1 C5 C6 C7 -178.0(4) yes
C4 C5 C6 C7 2.0(7) yes
C5 C6 C7 C8 -0.8(7) yes
C6 C7 C8 C9 179.7(4) yes
C6 C7 C8 C13 0.1(7) yes
C7 C8 C9 C10 -178.3(4) yes
C13 C8 C9 C10 1.3(7) yes
C7 C8 C13 C4 -0.4(6) yes
C7 C8 C13 C12 179.1(4) yes
C9 C8 C13 C4 -180.0(4) yes
C9 C8 C13 C12 -0.5(6) yes
C8 C9 C10 C11 -1.2(7) yes
C9 C10 C11 C12 0.1(7) yes
C10 C11 C12 C13 0.7(7) yes
C11 C12 C13 C4 179.0(4) yes
C11 C12 C13 C8 -0.5(6) yes
C3 C14 C15 C16 -176.2(4) yes
C19 C14 C15 C16 -0.0(6) yes
C3 C14 C19 C18 175.2(4) yes
C15 C14 C19 C18 -0.9(6) yes
C14 C15 C16 C17 1.5(7) yes
C15 C16 C17 F1 179.0(4) yes
C15 C16 C17 C18 -2.2(7) yes
F1 C17 C18 C19 -179.8(3) yes
C16 C17 C18 C19 1.3(7) yes
C17 C18 C19 C14 0.2(7) yes
